data_7224335
loop_
_publ_author_name
'Suhonen, Aku'
'Kortelainen, Minna'
'Nauha, Elisa'
'Yliniemel\"a-Sipari, Sanna'
'Pihko, Petri M.'
'Nissinen, Maija'

_publ_section_title
;
 Conformational properties and folding analysis of a series of seven
 oligoamide foldamers
;
_journal_issue 11
_journal_name_full CrystEngComm
_journal_page_first 2005
_journal_paper_doi 10.1039/C5CE02458G
_journal_volume 18
_journal_year 2016
_chemical_formula_moiety 'C31 H29 N5 O4, 0.5(C4 H8 O2)'
_chemical_formula_sum 'C33 H33 N5 O5'
_chemical_formula_weight 579.64
_space_group_crystal_system triclinic
_space_group_IT_number 2
_space_group_name_Hall '-P 1'
_space_group_name_H-M_alt 'P -1'
_symmetry_space_group_name_Hall '-P 1'
_symmetry_space_group_name_H-M 'P -1'
_atom_sites_solution_hydrogens mixed
_audit_creation_method SHELXL-2014/6
_audit_update_record
;
2015-11-12 deposited with the CCDC.
2016-02-12 downloaded from the CCDC.
;
_cell_angle_alpha 105.487(5)
_cell_angle_beta 103.244(5)
_cell_angle_gamma 102.241(5)
_cell_formula_units_Z 2
_cell_length_a 9.6881(6)
_cell_length_b 10.6294(7)
_cell_length_c 15.8346(9)
_cell_measurement_reflns_used 2857
_cell_measurement_temperature 173(2)
_cell_measurement_theta_max 27.4480
_cell_measurement_theta_min 2.5730
_cell_volume 1463.32(17)
_computing_structure_refinement 'SHELXL-2014/6 (Sheldrick, 2014)'
_diffrn_ambient_temperature 173(2)
_diffrn_detector_area_resol_mean 16.0107
_diffrn_measured_fraction_theta_full 0.9915
_diffrn_measured_fraction_theta_max 0.8320
_diffrn_measurement_device_type 'SuperNova, Single source at offset, Eos'
_diffrn_measurement_method '\w scans'
_diffrn_radiation_monochromator mirror
_diffrn_radiation_source 'SuperNova (Mo) X-ray Source'
_diffrn_radiation_type 'Mo K\a'
_diffrn_radiation_wavelength 0.7107
_diffrn_reflns_av_R_equivalents 0.0222
_diffrn_reflns_av_sigmaI/netI 0.0496
_diffrn_reflns_limit_h_max 12
_diffrn_reflns_limit_h_min -11
_diffrn_reflns_limit_k_max 13
_diffrn_reflns_limit_k_min -13
_diffrn_reflns_limit_l_max 19
_diffrn_reflns_limit_l_min -20
_diffrn_reflns_number 10347
_diffrn_reflns_theta_full 26.3154
_diffrn_reflns_theta_max 29.2023
_diffrn_reflns_theta_min 2.0782
_exptl_absorpt_coefficient_mu 0.090
_exptl_absorpt_correction_T_max 1.00000
_exptl_absorpt_correction_T_min 0.98614
_exptl_absorpt_correction_type multi-scan
_exptl_absorpt_process_details
;
CrysAlisPro, Agilent Technologies,
Version 1.171.36.28 (release 01-02-2013 CrysAlis171 .NET)
(compiled Feb  1 2013,16:14:44)
Empirical absorption correction using spherical harmonics,
 implemented in SCALE3 ABSPACK scaling algorithm.
;
_exptl_crystal_colour colorless
_exptl_crystal_density_diffrn 1.316
_exptl_crystal_description block
_exptl_crystal_F_000 612
_exptl_crystal_size_max 0.100
_exptl_crystal_size_mid 0.060
_exptl_crystal_size_min 0.040
_refine_diff_density_max 0.191
_refine_diff_density_min -0.234
_refine_diff_density_rms 0.047
_refine_ls_extinction_method none
_refine_ls_goodness_of_fit_ref 1.037
_refine_ls_hydrogen_treatment mixed
_refine_ls_matrix_type full
_refine_ls_number_parameters 403
_refine_ls_number_reflns 6610
_refine_ls_number_restraints 0
_refine_ls_restrained_S_all 1.037
_refine_ls_R_factor_all 0.0937
_refine_ls_R_factor_gt 0.0580
_refine_ls_shift/su_max 0.000
_refine_ls_shift/su_mean 0.000
_refine_ls_structure_factor_coef Fsqd
_refine_ls_weighting_details 'w=1/[\s^2^(Fo^2^)+(0.0255P)^2^+0.6205P] where P=(Fo^2^+2Fc^2^)/3'
_refine_ls_weighting_scheme calc
_refine_ls_wR_factor_gt 0.0991
_refine_ls_wR_factor_ref 0.1136
_reflns_Friedel_coverage 0.000
_reflns_number_gt 4520
_reflns_number_total 6610
_reflns_threshold_expression 'I > 2\s(I)'
_cod_data_source_file c5ce02458g2.cif
_cod_data_source_block 6-Diox-S2
_cod_depositor_comments 'Adding full bibliography for 7224320--7224336.cif.'
_cod_original_cell_volume 1463.30(16)
_cod_database_code 7224335
_shelx_space_group_comment
;
The symmetry employed for this shelxl refinement is uniquely defined
by the following loop, which should always be used as a source of
symmetry information in preference to the above space-group names.
They are only intended as comments.
;
_shelx_estimated_absorpt_t_min 0.991
_shelx_estimated_absorpt_t_max 0.996
_shelxl_version_number 2014/6

loop_
_space_group_symop_operation_xyz
'x, y, z'
'-x, -y, -z'

loop_
_atom_site_label
_atom_site_type_symbol
_atom_site_fract_x
_atom_site_fract_y
_atom_site_fract_z
_atom_site_U_iso_or_equiv
_atom_site_adp_type
_atom_site_occupancy
_atom_site_site_symmetry_order
_atom_site_calc_flag
_atom_site_refinement_flags_posn
_atom_site_refinement_flags_adp
O1 O 0.21070(15) 0.37671(13) 0.18464(10) 0.0265(3) Uani 1 1 d . .
O2 O 0.07723(17) -0.09914(15) 0.18762(11) 0.0400(4) Uani 1 1 d . .
O3 O 0.75639(15) 0.39459(14) 0.29074(10) 0.0310(4) Uani 1 1 d . .
O4 O 0.74283(18) 0.86779(15) 0.44285(10) 0.0394(4) Uani 1 1 d . .
N1 N -0.01662(19) 0.34095(17) 0.20588(12) 0.0252(4) Uani 1 1 d . .
H1N H -0.077(2) 0.380(2) 0.2345(15) 0.038 Uiso 1 1 d . U
N2 N 0.10143(19) 0.11206(17) 0.17270(12) 0.0248(4) Uani 1 1 d . .
H2N H 0.168(2) 0.188(2) 0.1818(15) 0.037 Uiso 1 1 d . U
N3 N 0.53000(19) 0.42193(17) 0.23392(12) 0.0247(4) Uani 1 1 d . .
H3N H 0.438(3) 0.380(2) 0.2158(15) 0.037 Uiso 1 1 d . U
N4 N 0.75508(19) 0.66147(17) 0.36300(12) 0.0254(4) Uani 1 1 d . .
H4N H 0.778(2) 0.587(2) 0.3657(15) 0.038 Uiso 1 1 d . U
N5 N 0.39322(18) 0.17815(16) 0.23618(11) 0.0228(4) Uani 1 1 d . .
C1 C 0.3137(2) 0.6141(2) 0.34841(15) 0.0320(5) Uani 1 1 d . .
H1 H 0.3831 0.5640 0.3417 0.038 Uiso 1 1 calc R U
C2 C 0.3592(3) 0.7425(2) 0.41319(16) 0.0386(6) Uani 1 1 d . .
H2 H 0.4592 0.7797 0.4515 0.046 Uiso 1 1 calc R U
C3 C 0.2595(3) 0.8173(2) 0.42251(16) 0.0371(6) Uani 1 1 d . .
H3 H 0.2904 0.9054 0.4676 0.044 Uiso 1 1 calc R U
C4 C 0.1152(3) 0.7630(2) 0.36604(17) 0.0370(6) Uani 1 1 d . .
H4 H 0.0471 0.8149 0.3714 0.044 Uiso 1 1 calc R U
C5 C 0.0687(2) 0.6338(2) 0.30170(15) 0.0310(5) Uani 1 1 d . .
H5 H -0.0312 0.5972 0.2633 0.037 Uiso 1 1 calc R U
C6 C 0.1675(2) 0.5572(2) 0.29280(14) 0.0237(4) Uani 1 1 d . .
C7 C 0.1228(2) 0.4182(2) 0.22289(13) 0.0231(4) Uani 1 1 d . .
C8 C -0.0954(2) 0.2134(2) 0.13444(14) 0.0259(5) Uani 1 1 d . .
C9 C -0.2341(2) 0.2037(2) 0.07971(15) 0.0342(5) Uani 1 1 d . .
H9 H -0.2696 0.2815 0.0886 0.041 Uiso 1 1 calc R U
C10 C -0.3209(2) 0.0821(2) 0.01249(15) 0.0387(6) Uani 1 1 d . .
H10 H -0.4152 0.0765 -0.0252 0.046 Uiso 1 1 calc R U
C11 C -0.2700(3) -0.0316(2) 0.00022(15) 0.0376(6) Uani 1 1 d . .
H11 H -0.3304 -0.1159 -0.0452 0.045 Uiso 1 1 calc R U
C12 C -0.1321(2) -0.0231(2) 0.05351(14) 0.0313(5) Uani 1 1 d . .
H12 H -0.0975 -0.1015 0.0443 0.038 Uiso 1 1 calc R U
C13 C -0.0431(2) 0.0994(2) 0.12087(14) 0.0249(5) Uani 1 1 d . .
C14 C 0.1530(2) 0.0134(2) 0.19579(14) 0.0268(5) Uani 1 1 d . .
C15 C 0.3196(2) 0.0574(2) 0.23737(13) 0.0247(5) Uani 1 1 d . .
C16 C 0.3889(3) -0.0253(2) 0.27453(15) 0.0322(5) Uani 1 1 d . .
H16 H 0.3332 -0.1115 0.2729 0.039 Uiso 1 1 calc R U
C17 C 0.5413(3) 0.0205(2) 0.31410(16) 0.0381(6) Uani 1 1 d . .
H17 H 0.5918 -0.0327 0.3418 0.046 Uiso 1 1 calc R U
C18 C 0.6190(2) 0.1447(2) 0.31274(15) 0.0336(5) Uani 1 1 d . .
H18 H 0.7237 0.1779 0.3387 0.040 Uiso 1 1 calc R U
C19 C 0.5406(2) 0.2199(2) 0.27263(13) 0.0244(4) Uani 1 1 d . .
C20 C 0.6193(2) 0.3535(2) 0.26663(14) 0.0242(5) Uani 1 1 d . .
C21 C 0.5733(2) 0.5432(2) 0.21201(14) 0.0244(4) Uani 1 1 d . .
C22 C 0.4946(2) 0.5456(2) 0.12797(15) 0.0338(5) Uani 1 1 d . .
H22 H 0.4169 0.4673 0.0870 0.041 Uiso 1 1 calc R U
C23 C 0.5280(3) 0.6608(2) 0.10304(16) 0.0415(6) Uani 1 1 d . .
H23 H 0.4719 0.6627 0.0460 0.050 Uiso 1 1 calc R U
C24 C 0.6437(3) 0.7731(2) 0.16178(16) 0.0395(6) Uani 1 1 d . .
H24 H 0.6700 0.8512 0.1439 0.047 Uiso 1 1 calc R U
C25 C 0.7213(2) 0.7725(2) 0.24649(15) 0.0317(5) Uani 1 1 d . .
H25 H 0.8009 0.8501 0.2864 0.038 Uiso 1 1 calc R U
C26 C 0.6839(2) 0.6591(2) 0.27368(14) 0.0242(4) Uani 1 1 d . .
C27 C 0.7783(2) 0.7640(2) 0.44230(14) 0.0256(5) Uani 1 1 d . .
C28 C 0.8446(2) 0.7398(2) 0.53230(14) 0.0278(5) Uani 1 1 d . .
C29 C 0.9577(3) 0.8734(2) 0.59904(16) 0.0424(6) Uani 1 1 d . .
H29A H 1.0377 0.8990 0.5731 0.064 Uiso 1 1 calc R U
H29B H 0.9988 0.8612 0.6579 0.064 Uiso 1 1 calc R U
H29C H 0.9088 0.9456 0.6088 0.064 Uiso 1 1 calc R U
C30 C 0.9192(3) 0.6258(2) 0.52118(16) 0.0405(6) Uani 1 1 d . .
H30A H 0.8451 0.5387 0.4827 0.061 Uiso 1 1 calc R U
H30B H 0.9638 0.6204 0.5818 0.061 Uiso 1 1 calc R U
H30C H 0.9964 0.6453 0.4920 0.061 Uiso 1 1 calc R U
C31 C 0.7149(3) 0.7023(2) 0.56994(16) 0.0417(6) Uani 1 1 d . .
H31A H 0.6665 0.7750 0.5771 0.063 Uiso 1 1 calc R U
H31B H 0.7520 0.6915 0.6298 0.063 Uiso 1 1 calc R U
H31C H 0.6432 0.6165 0.5270 0.063 Uiso 1 1 calc R U
O100 O 0.8697(2) 0.46073(16) 0.02474(12) 0.0515(5) Uani 1 1 d . .
C100 C 0.9439(3) 0.6006(2) 0.04276(17) 0.0475(7) Uani 1 1 d . .
H10A H 0.9300 0.6577 0.0990 0.057 Uiso 1 1 calc R U
H10B H 0.9002 0.6296 -0.0091 0.057 Uiso 1 1 calc R U
C101 C 0.8936(3) 0.3782(2) -0.05533(17) 0.0493(7) Uani 1 1 d . .
H10C H 0.8488 0.4022 -0.1094 0.059 Uiso 1 1 calc R U
H10D H 0.8446 0.2808 -0.0671 0.059 Uiso 1 1 calc R U

loop_
_atom_site_aniso_label
_atom_site_aniso_U_11
_atom_site_aniso_U_22
_atom_site_aniso_U_33
_atom_site_aniso_U_23
_atom_site_aniso_U_13
_atom_site_aniso_U_12
O1 0.0226(8) 0.0284(8) 0.0335(8) 0.0126(7) 0.0127(6) 0.0098(6)
O2 0.0397(10) 0.0232(9) 0.0500(11) 0.0121(7) 0.0082(8) 0.0006(7)
O3 0.0194(8) 0.0300(8) 0.0405(9) 0.0046(7) 0.0098(7) 0.0096(6)
O4 0.0581(11) 0.0304(9) 0.0329(9) 0.0092(7) 0.0089(8) 0.0265(8)
N1 0.0184(9) 0.0274(10) 0.0303(10) 0.0086(8) 0.0095(8) 0.0066(7)
N2 0.0198(9) 0.0205(9) 0.0305(10) 0.0056(8) 0.0066(8) 0.0030(7)
N3 0.0175(9) 0.0265(10) 0.0288(10) 0.0087(8) 0.0056(7) 0.0059(7)
N4 0.0287(10) 0.0218(10) 0.0244(10) 0.0065(8) 0.0043(7) 0.0100(8)
N5 0.0229(9) 0.0222(9) 0.0224(9) 0.0044(7) 0.0075(7) 0.0077(7)
C1 0.0278(12) 0.0305(13) 0.0371(13) 0.0096(10) 0.0067(10) 0.0126(10)
C2 0.0325(13) 0.0342(14) 0.0389(14) 0.0059(11) 0.0009(11) 0.0077(10)
C3 0.0434(15) 0.0260(12) 0.0385(14) 0.0063(10) 0.0139(11) 0.0075(10)
C4 0.0372(14) 0.0281(13) 0.0552(16) 0.0165(11) 0.0238(12) 0.0150(10)
C5 0.0245(12) 0.0286(12) 0.0416(14) 0.0131(10) 0.0108(10) 0.0088(9)
C6 0.0232(11) 0.0244(11) 0.0265(11) 0.0109(9) 0.0100(9) 0.0075(9)
C7 0.0202(11) 0.0296(12) 0.0238(11) 0.0151(9) 0.0056(8) 0.0092(9)
C8 0.0196(11) 0.0309(12) 0.0256(11) 0.0105(9) 0.0075(9) 0.0021(9)
C9 0.0220(12) 0.0427(14) 0.0395(14) 0.0207(11) 0.0073(10) 0.0060(10)
C10 0.0221(12) 0.0534(16) 0.0335(13) 0.0215(12) -0.0004(10) -0.0027(11)
C11 0.0327(13) 0.0406(14) 0.0252(12) 0.0078(10) 0.0038(10) -0.0090(11)
C12 0.0304(12) 0.0305(12) 0.0273(12) 0.0051(10) 0.0121(10) -0.0002(10)
C13 0.0211(11) 0.0302(12) 0.0221(11) 0.0094(9) 0.0074(8) 0.0027(9)
C14 0.0317(12) 0.0222(11) 0.0250(12) 0.0048(9) 0.0100(9) 0.0070(9)
C15 0.0308(12) 0.0216(11) 0.0216(11) 0.0047(8) 0.0095(9) 0.0089(9)
C16 0.0422(14) 0.0247(12) 0.0339(13) 0.0121(10) 0.0133(11) 0.0134(10)
C17 0.0421(15) 0.0379(14) 0.0421(15) 0.0178(11) 0.0102(11) 0.0239(11)
C18 0.0274(12) 0.0355(13) 0.0379(14) 0.0108(10) 0.0060(10) 0.0150(10)
C19 0.0244(11) 0.0245(11) 0.0222(11) 0.0033(8) 0.0064(9) 0.0096(9)
C20 0.0212(11) 0.0264(11) 0.0230(11) 0.0017(9) 0.0086(8) 0.0091(9)
C21 0.0242(11) 0.0274(11) 0.0244(11) 0.0084(9) 0.0106(9) 0.0093(9)
C22 0.0337(13) 0.0373(13) 0.0255(12) 0.0094(10) 0.0045(10) 0.0067(10)
C23 0.0492(16) 0.0509(16) 0.0269(13) 0.0191(12) 0.0060(11) 0.0173(12)
C24 0.0494(16) 0.0391(14) 0.0382(14) 0.0221(12) 0.0182(12) 0.0122(12)
C25 0.0310(13) 0.0317(13) 0.0321(13) 0.0110(10) 0.0115(10) 0.0059(10)
C26 0.0237(11) 0.0265(11) 0.0245(11) 0.0074(9) 0.0093(9) 0.0105(9)
C27 0.0242(11) 0.0232(11) 0.0297(12) 0.0083(9) 0.0075(9) 0.0086(9)
C28 0.0332(12) 0.0265(12) 0.0240(11) 0.0066(9) 0.0061(9) 0.0139(9)
C29 0.0440(15) 0.0370(14) 0.0346(14) 0.0071(11) -0.0019(11) 0.0092(11)
C30 0.0530(16) 0.0428(14) 0.0314(13) 0.0139(11) 0.0081(11) 0.0286(12)
C31 0.0480(16) 0.0497(16) 0.0362(14) 0.0207(12) 0.0163(12) 0.0198(12)
O100 0.0749(13) 0.0297(9) 0.0451(11) 0.0079(8) 0.0268(10) 0.0024(9)
C100 0.076(2) 0.0260(13) 0.0376(15) 0.0091(11) 0.0180(14) 0.0096(13)
C101 0.072(2) 0.0305(14) 0.0359(15) 0.0056(11) 0.0169(13) 0.0014(13)

loop_
_atom_type_symbol
_atom_type_description
_atom_type_scat_dispersion_real
_atom_type_scat_dispersion_imag
_atom_type_scat_source
C C 0.0033 0.0016 'International Tables Vol C Tables 4.2.6.8 and 6.1.1.4'
H H 0.0000 0.0000 'International Tables Vol C Tables 4.2.6.8 and 6.1.1.4'
N N 0.0061 0.0033 'International Tables Vol C Tables 4.2.6.8 and 6.1.1.4'
O O 0.0106 0.0060 'International Tables Vol C Tables 4.2.6.8 and 6.1.1.4'

loop_
_geom_angle_atom_site_label_1
_geom_angle_atom_site_label_2
_geom_angle_atom_site_label_3
_geom_angle
_geom_angle_site_symmetry_1
_geom_angle_site_symmetry_3
C7 N1 C8 127.93(18) . .
C7 N1 H1N 117.9(14) . .
C8 N1 H1N 112.9(14) . .
C14 N2 C13 127.56(18) . .
C14 N2 H2N 116.4(15) . .
C13 N2 H2N 115.0(15) . .
C20 N3 C21 126.95(18) . .
C20 N3 H3N 114.9(15) . .
C21 N3 H3N 117.2(15) . .
C27 N4 C26 125.10(17) . .
C27 N4 H4N 119.4(15) . .
C26 N4 H4N 115.3(15) . .
C19 N5 C15 117.96(17) . .
C2 C1 C6 120.8(2) . .
C2 C1 H1 119.6 . .
C6 C1 H1 119.6 . .
C1 C2 C3 120.1(2) . .
C1 C2 H2 120.0 . .
C3 C2 H2 120.0 . .
C4 C3 C2 119.6(2) . .
C4 C3 H3 120.2 . .
C2 C3 H3 120.2 . .
C3 C4 C5 120.5(2) . .
C3 C4 H4 119.7 . .
C5 C4 H4 119.7 . .
C4 C5 C6 120.3(2) . .
C4 C5 H5 119.8 . .
C6 C5 H5 119.8 . .
C1 C6 C5 118.70(19) . .
C1 C6 C7 119.16(18) . .
C5 C6 C7 122.09(18) . .
O1 C7 N1 122.65(19) . .
O1 C7 C6 121.43(18) . .
N1 C7 C6 115.90(18) . .
C9 C8 C13 119.6(2) . .
C9 C8 N1 116.87(19) . .
C13 C8 N1 123.43(18) . .
C10 C9 C8 120.6(2) . .
C10 C9 H9 119.7 . .
C8 C9 H9 119.7 . .
C9 C10 C11 119.7(2) . .
C9 C10 H10 120.1 . .
C11 C10 H10 120.1 . .
C12 C11 C10 120.3(2) . .
C12 C11 H11 119.9 . .
C10 C11 H11 119.9 . .
C11 C12 C13 120.5(2) . .
C11 C12 H12 119.8 . .
C13 C12 H12 119.8 . .
C12 C13 C8 119.3(2) . .
C12 C13 N2 121.29(19) . .
C8 C13 N2 119.35(18) . .
O2 C14 N2 125.6(2) . .
O2 C14 C15 121.50(19) . .
N2 C14 C15 112.84(17) . .
N5 C15 C16 123.1(2) . .
N5 C15 C14 116.65(18) . .
C16 C15 C14 120.27(19) . .
C15 C16 C17 118.4(2) . .
C15 C16 H16 120.8 . .
C17 C16 H16 120.8 . .
C18 C17 C16 119.1(2) . .
C18 C17 H17 120.4 . .
C16 C17 H17 120.4 . .
C17 C18 C19 118.5(2) . .
C17 C18 H18 120.7 . .
C19 C18 H18 120.7 . .
N5 C19 C18 122.89(19) . .
N5 C19 C20 116.15(18) . .
C18 C19 C20 120.95(19) . .
O3 C20 N3 124.11(19) . .
O3 C20 C19 120.91(19) . .
N3 C20 C19 114.97(17) . .
C22 C21 C26 119.99(19) . .
C22 C21 N3 117.43(18) . .
C26 C21 N3 122.46(18) . .
C23 C22 C21 120.6(2) . .
C23 C22 H22 119.7 . .
C21 C22 H22 119.7 . .
C22 C23 C24 119.5(2) . .
C22 C23 H23 120.3 . .
C24 C23 H23 120.3 . .
C23 C24 C25 120.3(2) . .
C23 C24 H24 119.9 . .
C25 C24 H24 119.9 . .
C24 C25 C26 120.5(2) . .
C24 C25 H25 119.8 . .
C26 C25 H25 119.8 . .
C25 C26 C21 118.94(19) . .
C25 C26 N4 120.83(18) . .
C21 C26 N4 120.23(18) . .
O4 C27 N4 122.31(19) . .
O4 C27 C28 121.14(18) . .
N4 C27 C28 116.47(17) . .
C30 C28 C29 109.31(19) . .
C30 C28 C31 109.13(19) . .
C29 C28 C31 109.95(18) . .
C30 C28 C27 114.36(17) . .
C29 C28 C27 108.08(17) . .
C31 C28 C27 105.92(17) . .
C28 C29 H29A 109.5 . .
C28 C29 H29B 109.5 . .
H29A C29 H29B 109.5 . .
C28 C29 H29C 109.5 . .
H29A C29 H29C 109.5 . .
H29B C29 H29C 109.5 . .
C28 C30 H30A 109.5 . .
C28 C30 H30B 109.5 . .
H30A C30 H30B 109.5 . .
C28 C30 H30C 109.5 . .
H30A C30 H30C 109.5 . .
H30B C30 H30C 109.5 . .
C28 C31 H31A 109.5 . .
C28 C31 H31B 109.5 . .
H31A C31 H31B 109.5 . .
C28 C31 H31C 109.5 . .
H31A C31 H31C 109.5 . .
H31B C31 H31C 109.5 . .
C100 O100 C101 109.24(17) . .
O100 C100 C101 110.8(2) . 2_765
O100 C100 H10A 109.5 . .
C101 C100 H10A 109.5 2_765 .
O100 C100 H10B 109.5 . .
C101 C100 H10B 109.5 2_765 .
H10A C100 H10B 108.1 . .
O100 C101 C100 110.9(2) . 2_765
O100 C101 H10C 109.5 . .
C100 C101 H10C 109.5 2_765 .
O100 C101 H10D 109.5 . .
C100 C101 H10D 109.5 2_765 .
H10C C101 H10D 108.1 . .

loop_
_geom_bond_atom_site_label_1
_geom_bond_atom_site_label_2
_geom_bond_distance
_geom_bond_site_symmetry_2
O1 C7 1.241(2) .
O2 C14 1.220(2) .
O3 C20 1.238(2) .
O4 C27 1.222(2) .
N1 C7 1.348(2) .
N1 C8 1.431(3) .
N1 H1N 0.92(2) .
N2 C14 1.352(3) .
N2 C13 1.409(2) .
N2 H2N 0.87(2) .
N3 C20 1.345(3) .
N3 C21 1.426(3) .
N3 H3N 0.85(2) .
N4 C27 1.360(2) .
N4 C26 1.415(3) .
N4 H4N 0.87(2) .
N5 C19 1.336(2) .
N5 C15 1.337(2) .
C1 C2 1.378(3) .
C1 C6 1.389(3) .
C1 H1 0.9500 .
C2 C3 1.383(3) .
C2 H2 0.9500 .
C3 C4 1.377(3) .
C3 H3 0.9500 .
C4 C5 1.381(3) .
C4 H4 0.9500 .
C5 C6 1.389(3) .
C5 H5 0.9500 .
C6 C7 1.493(3) .
C8 C9 1.388(3) .
C8 C13 1.393(3) .
C9 C10 1.380(3) .
C9 H9 0.9500 .
C10 C11 1.383(3) .
C10 H10 0.9500 .
C11 C12 1.377(3) .
C11 H11 0.9500 .
C12 C13 1.393(3) .
C12 H12 0.9500 .
C14 C15 1.512(3) .
C15 C16 1.385(3) .
C16 C17 1.385(3) .
C16 H16 0.9500 .
C17 C18 1.382(3) .
C17 H17 0.9500 .
C18 C19 1.388(3) .
C18 H18 0.9500 .
C19 C20 1.501(3) .
C21 C22 1.384(3) .
C21 C26 1.392(3) .
C22 C23 1.381(3) .
C22 H22 0.9500 .
C23 C24 1.382(3) .
C23 H23 0.9500 .
C24 C25 1.382(3) .
C24 H24 0.9500 .
C25 C26 1.390(3) .
C25 H25 0.9500 .
C27 C28 1.535(3) .
C28 C30 1.528(3) .
C28 C29 1.531(3) .
C28 C31 1.533(3) .
C29 H29A 0.9800 .
C29 H29B 0.9800 .
C29 H29C 0.9800 .
C30 H30A 0.9800 .
C30 H30B 0.9800 .
C30 H30C 0.9800 .
C31 H31A 0.9800 .
C31 H31B 0.9800 .
C31 H31C 0.9800 .
O100 C100 1.427(3) .
O100 C101 1.435(3) .
C100 C101 1.500(4) 2_765
C100 H10A 0.9900 .
C100 H10B 0.9900 .
C101 C100 1.500(4) 2_765
C101 H10C 0.9900 .
C101 H10D 0.9900 .

loop_
_geom_hbond_atom_site_label_D
_geom_hbond_atom_site_label_H
_geom_hbond_atom_site_label_A
_geom_hbond_distance_DH
_geom_hbond_distance_HA
_geom_hbond_distance_DA
_geom_hbond_angle_DHA
_geom_hbond_site_symmetry_A
N1 H1N O3 0.92(2) 2.03(2) 2.906(2) 159.5(19) 1_455
N2 H2N O1 0.87(2) 1.95(2) 2.726(2) 148(2) .
N2 H2N N5 0.87(2) 2.19(2) 2.641(2) 111.6(18) .
N3 H3N O1 0.85(2) 2.13(2) 2.911(2) 152(2) .
N3 H3N N5 0.85(2) 2.22(2) 2.662(2) 112.3(18) .
N4 H4N O3 0.87(2) 2.02(2) 2.765(2) 144(2) .

loop_
_geom_torsion_atom_site_label_1
_geom_torsion_atom_site_label_2
_geom_torsion_atom_site_label_3
_geom_torsion_atom_site_label_4
_geom_torsion
_geom_torsion_site_symmetry_4
C6 C1 C2 C3 -1.0(4) .
C1 C2 C3 C4 -0.6(4) .
C2 C3 C4 C5 1.3(3) .
C3 C4 C5 C6 -0.4(3) .
C2 C1 C6 C5 2.0(3) .
C2 C1 C6 C7 179.5(2) .
C4 C5 C6 C1 -1.3(3) .
C4 C5 C6 C7 -178.74(19) .
C8 N1 C7 O1 -10.9(3) .
C8 N1 C7 C6 170.52(18) .
C1 C6 C7 O1 -31.6(3) .
C5 C6 C7 O1 145.8(2) .
C1 C6 C7 N1 146.98(19) .
C5 C6 C7 N1 -35.6(3) .
C7 N1 C8 C9 -127.5(2) .
C7 N1 C8 C13 55.7(3) .
C13 C8 C9 C10 0.5(3) .
N1 C8 C9 C10 -176.48(19) .
C8 C9 C10 C11 0.7(3) .
C9 C10 C11 C12 -1.3(3) .
C10 C11 C12 C13 0.6(3) .
C11 C12 C13 C8 0.6(3) .
C11 C12 C13 N2 -176.54(19) .
C9 C8 C13 C12 -1.1(3) .
N1 C8 C13 C12 175.62(18) .
C9 C8 C13 N2 176.07(18) .
N1 C8 C13 N2 -7.2(3) .
C14 N2 C13 C12 -29.5(3) .
C14 N2 C13 C8 153.4(2) .
C13 N2 C14 O2 -12.0(3) .
C13 N2 C14 C15 169.93(18) .
C19 N5 C15 C16 0.1(3) .
C19 N5 C15 C14 179.88(17) .
O2 C14 C15 N5 174.63(19) .
N2 C14 C15 N5 -7.3(3) .
O2 C14 C15 C16 -5.6(3) .
N2 C14 C15 C16 172.55(18) .
N5 C15 C16 C17 1.5(3) .
C14 C15 C16 C17 -178.32(19) .
C15 C16 C17 C18 -1.9(3) .
C16 C17 C18 C19 0.8(3) .
C15 N5 C19 C18 -1.2(3) .
C15 N5 C19 C20 177.77(17) .
C17 C18 C19 N5 0.8(3) .
C17 C18 C19 C20 -178.19(19) .
C21 N3 C20 O3 7.1(3) .
C21 N3 C20 C19 -173.00(18) .
N5 C19 C20 O3 -173.32(18) .
C18 C19 C20 O3 5.7(3) .
N5 C19 C20 N3 6.8(3) .
C18 C19 C20 N3 -174.19(19) .
C20 N3 C21 C22 131.9(2) .
C20 N3 C21 C26 -51.9(3) .
C26 C21 C22 C23 2.2(3) .
N3 C21 C22 C23 178.5(2) .
C21 C22 C23 C24 1.7(4) .
C22 C23 C24 C25 -2.7(4) .
C23 C24 C25 C26 -0.1(4) .
C24 C25 C26 C21 4.0(3) .
C24 C25 C26 N4 -175.0(2) .
C22 C21 C26 C25 -5.0(3) .
N3 C21 C26 C25 178.94(18) .
C22 C21 C26 N4 174.02(19) .
N3 C21 C26 N4 -2.0(3) .
C27 N4 C26 C25 46.8(3) .
C27 N4 C26 C21 -132.2(2) .
C26 N4 C27 O4 -2.5(3) .
C26 N4 C27 C28 174.42(18) .
O4 C27 C28 C30 -164.9(2) .
N4 C27 C28 C30 18.1(3) .
O4 C27 C28 C29 -42.9(3) .
N4 C27 C28 C29 140.09(19) .
O4 C27 C28 C31 74.8(2) .
N4 C27 C28 C31 -102.1(2) .
C101 O100 C100 C101 -57.6(3) 2_765
C100 O100 C101 C100 57.6(3) 2_765
